data_4037367
loop_
_publ_author_name
'Kise, Naoki'
'Hamada, Yusuke'
'Sakurai, Toshihiko'

_publ_section_title
;
 Electroreductive Intermolecular Coupling of Coumarins with Benzophenones:
 Synthesis of 4-(2-Hydroxyphenyl)-5,5-diaryl-\g-butyrolactones,
 2-(2,2-Diaryl-2,3-dihydrobenzofuran-3-yl)acetic Acids, and
 4-(Diarylmethyl)coumarins.
;
_journal_issue 22
_journal_name_full 'The Journal of organic chemistry'
_journal_page_first 11043
_journal_page_last 11056
_journal_paper_doi 10.1021/acs.joc.6b02056
_journal_volume 81
_journal_year 2016
_chemical_formula_moiety 'C23 H18 F2 O3'
_chemical_formula_sum 'C23 H18 F2 O3'
_chemical_formula_weight 380.37
_chemical_melting_point 380.0(10)
_chemical_name_systematic
; 
(3R*,4S*)-5,5-bis(4-fluorophenyl)-4-(2-hydroxyphenyl)-3-methyldihydrofuran-2(3H)-one
;
_space_group_IT_number 61
_space_group_name_Hall '-P 2ac 2ab'
_space_group_name_H-M_alt 'P b c a'
_symmetry_cell_setting orthorhombic
_symmetry_space_group_name_Hall '-P 2ac 2ab'
_symmetry_space_group_name_H-M 'P b c a'
_atom_sites_solution_hydrogens geom
_atom_sites_solution_primary direct
_atom_sites_solution_secondary difmap
_audit_creation_method SHELXL-97
_cell_angle_alpha 90.00
_cell_angle_beta 90.00
_cell_angle_gamma 90.00
_cell_formula_units_Z 8
_cell_length_a 14.9752(18)
_cell_length_b 15.4208(17)
_cell_length_c 17.234(2)
_cell_measurement_reflns_used 9549
_cell_measurement_temperature 298(2)
_cell_measurement_theta_max 27.4
_cell_measurement_theta_min 3.0
_cell_volume 3979.8(8)
_computing_cell_refinement PROCESS-AUTO
_computing_data_collection PROCESS-AUTO
_computing_data_reduction PROCESS-AUTO
_computing_publication_material yadokari-XG
_computing_structure_refinement 'SHELXL-97 (Sheldrick, 1997)'
_computing_structure_solution 'SHELXS-97 (Sheldrick, 1990)'
_diffrn_ambient_temperature 298(2)
_diffrn_detector_area_resol_mean 10.00
_diffrn_measured_fraction_theta_full 0.988
_diffrn_measured_fraction_theta_max 0.988
_diffrn_measurement_device_type 'Rigaku RAXIS-RAPID'
_diffrn_measurement_method \w
_diffrn_radiation_monochromator graphite
_diffrn_radiation_source 'fine-focus sealed tube'
_diffrn_radiation_type MoK\a
_diffrn_radiation_wavelength 0.71075
_diffrn_reflns_av_R_equivalents 0.1311
_diffrn_reflns_av_sigmaI/netI 0.1381
_diffrn_reflns_limit_h_max 19
_diffrn_reflns_limit_h_min -17
_diffrn_reflns_limit_k_max 20
_diffrn_reflns_limit_k_min -20
_diffrn_reflns_limit_l_max 22
_diffrn_reflns_limit_l_min -22
_diffrn_reflns_number 35999
_diffrn_reflns_theta_full 27.48
_diffrn_reflns_theta_max 27.48
_diffrn_reflns_theta_min 3.03
_exptl_absorpt_coefficient_mu 0.096
_exptl_absorpt_correction_T_max 0.9858
_exptl_absorpt_correction_T_min 0.9627
_exptl_absorpt_correction_type multi-scan
_exptl_absorpt_process_details
;
    Higashi, T. (1995). Program for Absorption Correction.
    Rigaku Corporation, Tokyo, Japan.
;
_exptl_crystal_colour colorless
_exptl_crystal_density_diffrn 1.270
_exptl_crystal_density_method 'not measured'
_exptl_crystal_description block
_exptl_crystal_F_000 1584
_exptl_crystal_size_max 0.40
_exptl_crystal_size_mid 0.20
_exptl_crystal_size_min 0.15
_refine_diff_density_max 0.147
_refine_diff_density_min -0.132
_refine_diff_density_rms 0.026
_refine_ls_extinction_method none
_refine_ls_goodness_of_fit_ref 1.033
_refine_ls_hydrogen_treatment refall
_refine_ls_matrix_type full
_refine_ls_number_parameters 264
_refine_ls_number_reflns 4507
_refine_ls_number_restraints 0
_refine_ls_restrained_S_all 1.033
_refine_ls_R_factor_all 0.1699
_refine_ls_R_factor_gt 0.0454
_refine_ls_shift/su_max 0.001
_refine_ls_shift/su_mean 0.000
_refine_ls_structure_factor_coef Fsqd
_refine_ls_weighting_details 'calc w=1/[\s^2^(Fo^2^)+(0.0100P)^2^+0.0000P] where P=(Fo^2^+2Fc^2^)/3'
_refine_ls_weighting_scheme calc
_refine_ls_wR_factor_gt 0.0556
_refine_ls_wR_factor_ref 0.0630
_reflns_number_gt 1767
_reflns_number_total 4507
_reflns_threshold_expression >2sigma(I)
_cod_data_source_file jo-2016-02056y-File009.cif
_cod_data_source_block trans-6h
_cod_depositor_comments
;
The following automatic conversions were performed:

data item '_chemical_melting_point' value '379-381' was changed to
'380.0(10)' -- the average value was taken and precision was
estimated.

Automatic conversion script
Id: cif_fix_values 6909 2019-04-08 15:41:33Z antanas 
;
_cod_original_cell_volume 3979.8(9)
_cod_database_code 4037367

loop_
_symmetry_equiv_pos_as_xyz
'x, y, z'
'-x+1/2, -y, z+1/2'
'x+1/2, -y+1/2, -z'
'-x, y+1/2, -z+1/2'
'-x, -y, -z'
'x-1/2, y, -z-1/2'
'-x-1/2, y-1/2, z'
'x, -y-1/2, z-1/2'

loop_
_atom_site_label
_atom_site_type_symbol
_atom_site_fract_x
_atom_site_fract_y
_atom_site_fract_z
_atom_site_U_iso_or_equiv
_atom_site_adp_type
_atom_site_occupancy
_atom_site_symmetry_multiplicity
_atom_site_calc_flag
_atom_site_refinement_flags
O1 O 1.00601(7) 0.09294(7) 0.30938(6) 0.0514(3) Uani 1 1 d .
C1 C 0.94555(13) 0.11811(11) 0.36224(12) 0.0535(5) Uani 1 1 d .
O2 O 0.96125(8) 0.10653(8) 0.43058(7) 0.0694(4) Uani 1 1 d .
C2 C 0.86591(11) 0.15773(11) 0.32457(10) 0.0523(5) Uani 1 1 d .
H1 H 0.8763 0.2203 0.3203 0.063 Uiso 1 1 calc R
C3 C 0.77913(11) 0.14398(13) 0.36922(10) 0.0821(7) Uani 1 1 d .
H2 H 0.7689 0.0830 0.3760 0.123 Uiso 1 1 calc R
H3 H 0.7304 0.1689 0.3407 0.123 Uiso 1 1 calc R
H4 H 0.7834 0.1714 0.4191 0.123 Uiso 1 1 calc R
C4 C 0.87035(10) 0.11876(11) 0.24304(9) 0.0464(4) Uani 1 1 d .
H5 H 0.8463 0.0598 0.2463 0.056 Uiso 1 1 calc R
C5 C 0.81461(11) 0.16768(13) 0.18376(10) 0.0462(4) Uani 1 1 d .
C6 C 0.75254(12) 0.12422(13) 0.13729(10) 0.0483(5) Uani 1 1 d .
O3 O 0.74269(8) 0.03723(8) 0.14803(7) 0.0657(4) Uani 1 1 d .
H6 H 0.7012 0.0195 0.1213 0.098 Uiso 1 1 calc R
C7 C 0.70363(11) 0.16695(16) 0.08168(10) 0.0625(5) Uani 1 1 d .
H7 H 0.6646 0.1363 0.0499 0.075 Uiso 1 1 calc R
C8 C 0.71256(14) 0.25467(17) 0.07337(12) 0.0740(6) Uani 1 1 d .
H8 H 0.6798 0.2835 0.0355 0.089 Uiso 1 1 calc R
C9 C 0.76937(14) 0.30051(13) 0.12033(13) 0.0715(6) Uani 1 1 d .
H9 H 0.7736 0.3604 0.1156 0.086 Uiso 1 1 calc R
C10 C 0.82032(11) 0.25689(13) 0.17480(11) 0.0598(5) Uani 1 1 d .
H10 H 0.8593 0.2881 0.2061 0.072 Uiso 1 1 calc R
C11 C 0.97409(11) 0.11062(11) 0.23005(9) 0.0446(4) Uani 1 1 d .
C12 C 1.01871(10) 0.19264(11) 0.20186(10) 0.0447(5) Uani 1 1 d .
C13 C 1.06291(11) 0.24868(12) 0.25109(10) 0.0583(5) Uani 1 1 d .
H11 H 1.0680 0.2348 0.3034 0.070 Uiso 1 1 calc R
C14 C 1.10007(12) 0.32569(13) 0.22373(12) 0.0684(6) Uani 1 1 d .
H12 H 1.1304 0.3629 0.2571 0.082 Uiso 1 1 calc R
C15 C 1.09109(14) 0.34503(14) 0.14798(14) 0.0658(6) Uani 1 1 d .
F1 F 1.12614(8) 0.42071(7) 0.12105(6) 0.1007(4) Uani 1 1 d .
C16 C 1.04906(12) 0.29205(15) 0.09682(11) 0.0621(5) Uani 1 1 d .
H13 H 1.0444 0.3070 0.0447 0.075 Uiso 1 1 calc R
C17 C 1.01342(11) 0.21538(12) 0.12411(10) 0.0555(5) Uani 1 1 d .
H14 H 0.9852 0.1780 0.0896 0.067 Uiso 1 1 calc R
C18 C 1.00372(12) 0.03245(11) 0.18201(10) 0.0464(5) Uani 1 1 d .
C19 C 1.08836(13) -0.00219(13) 0.19507(10) 0.0661(6) Uani 1 1 d .
H15 H 1.1247 0.0209 0.2336 0.079 Uiso 1 1 calc R
C20 C 1.11814(15) -0.07051(14) 0.15093(12) 0.0750(6) Uani 1 1 d .
H16 H 1.1743 -0.0942 0.1598 0.090 Uiso 1 1 calc R
C21 C 1.06560(18) -0.10273(13) 0.09512(12) 0.0668(6) Uani 1 1 d .
F2 F 1.09598(8) -0.17089(7) 0.05148(6) 0.1023(4) Uani 1 1 d .
C22 C 0.98352(15) -0.07108(13) 0.08049(11) 0.0693(6) Uani 1 1 d .
H17 H 0.9483 -0.0952 0.0417 0.083 Uiso 1 1 calc R
C23 C 0.95248(12) -0.00217(12) 0.12404(10) 0.0597(5) Uani 1 1 d .
H18 H 0.8963 0.0209 0.1139 0.072 Uiso 1 1 calc R
O4 O 0.89728(8) 0.02677(8) 0.56794(7) 0.0938(5) Uani 1 1 d .

loop_
_atom_site_aniso_label
_atom_site_aniso_U_11
_atom_site_aniso_U_22
_atom_site_aniso_U_33
_atom_site_aniso_U_23
_atom_site_aniso_U_13
_atom_site_aniso_U_12
O1 0.0509(8) 0.0647(9) 0.0387(7) 0.0020(6) -0.0017(6) 0.0034(6)
C1 0.0612(14) 0.0555(13) 0.0437(12) -0.0019(11) 0.0000(12) -0.0076(11)
O2 0.0773(9) 0.0885(10) 0.0425(8) 0.0046(8) -0.0009(7) -0.0053(7)
C2 0.0513(12) 0.0620(12) 0.0437(12) -0.0029(10) -0.0004(10) 0.0005(10)
C3 0.0603(14) 0.1204(18) 0.0654(14) -0.0119(12) 0.0113(11) 0.0040(12)
C4 0.0479(12) 0.0495(11) 0.0418(11) -0.0010(10) 0.0001(9) -0.0008(9)
C5 0.0464(12) 0.0470(13) 0.0450(12) 0.0005(11) 0.0031(10) 0.0026(10)
C6 0.0468(12) 0.0506(13) 0.0474(12) 0.0047(11) 0.0022(10) 0.0025(11)
O3 0.0610(10) 0.0595(9) 0.0765(10) -0.0004(8) -0.0183(7) -0.0059(7)
C7 0.0525(13) 0.0745(16) 0.0603(14) 0.0077(12) -0.0108(10) 0.0049(12)
C8 0.0636(15) 0.0862(19) 0.0721(16) 0.0262(14) 0.0015(12) 0.0096(14)
C9 0.0704(15) 0.0569(15) 0.0873(17) 0.0193(14) 0.0072(13) 0.0052(13)
C10 0.0538(13) 0.0583(15) 0.0673(14) 0.0027(12) 0.0055(11) 0.0041(11)
C11 0.0452(12) 0.0515(12) 0.0371(11) 0.0047(10) -0.0064(9) 0.0015(10)
C12 0.0468(11) 0.0506(13) 0.0367(12) -0.0023(10) -0.0033(9) 0.0005(10)
C13 0.0657(13) 0.0603(14) 0.0489(13) 0.0025(11) -0.0054(11) -0.0006(11)
C14 0.0750(15) 0.0581(15) 0.0720(16) -0.0012(12) -0.0116(12) -0.0112(12)
C15 0.0711(15) 0.0477(14) 0.0785(18) 0.0141(13) 0.0049(13) -0.0079(12)
F1 0.1146(10) 0.0709(8) 0.1165(10) 0.0229(7) 0.0103(7) -0.0226(7)
C16 0.0654(14) 0.0677(15) 0.0533(14) 0.0135(13) 0.0070(11) 0.0017(12)
C17 0.0562(12) 0.0625(14) 0.0480(14) -0.0025(11) 0.0000(10) -0.0003(11)
C18 0.0472(12) 0.0497(12) 0.0422(12) 0.0021(10) 0.0021(10) -0.0013(10)
C19 0.0611(14) 0.0747(16) 0.0624(14) -0.0092(11) -0.0074(11) 0.0056(12)
C20 0.0737(16) 0.0754(16) 0.0758(17) -0.0140(13) -0.0060(13) 0.0267(13)
C21 0.0857(18) 0.0547(15) 0.0601(15) -0.0120(12) 0.0101(13) 0.0145(14)
F2 0.1347(10) 0.0835(9) 0.0887(9) -0.0246(7) 0.0036(7) 0.0362(8)
C22 0.0726(17) 0.0745(17) 0.0609(15) -0.0188(12) -0.0006(12) -0.0028(13)
C23 0.0587(13) 0.0682(15) 0.0520(13) -0.0121(11) -0.0050(11) 0.0071(11)
O4 0.0793(10) 0.0954(10) 0.1066(11) 0.0360(8) 0.0320(8) 0.0079(8)

loop_
_atom_type_symbol
_atom_type_description
_atom_type_scat_dispersion_real
_atom_type_scat_dispersion_imag
_atom_type_scat_source
C C 0.0033 0.0016 'International Tables Vol C Tables 4.2.6.8 and 6.1.1.4'
H H 0.0000 0.0000 'International Tables Vol C Tables 4.2.6.8 and 6.1.1.4'
O O 0.0106 0.0060 'International Tables Vol C Tables 4.2.6.8 and 6.1.1.4'
F F 0.0171 0.0103 'International Tables Vol C Tables 4.2.6.8 and 6.1.1.4'

loop_
_geom_angle_atom_site_label_1
_geom_angle_atom_site_label_2
_geom_angle_atom_site_label_3
_geom_angle
C1 O1 C11 110.94(13)
O2 C1 O1 119.04(17)
O2 C1 C2 129.67(18)
O1 C1 C2 111.29(16)
C1 C2 C3 113.92(15)
C1 C2 C4 101.80(14)
C3 C2 C4 116.48(14)
C1 C2 H1 108.1
C3 C2 H1 108.1
C4 C2 H1 108.1
C2 C3 H2 109.5
C2 C3 H3 109.5
H2 C3 H3 109.5
C2 C3 H4 109.5
H2 C3 H4 109.5
H3 C3 H4 109.5
C5 C4 C2 113.49(14)
C5 C4 C11 119.07(13)
C2 C4 C11 101.81(13)
C5 C4 H5 107.3
C2 C4 H5 107.3
C11 C4 H5 107.3
C10 C5 C6 116.92(17)
C10 C5 C4 122.23(17)
C6 C5 C4 120.82(17)
O3 C6 C7 120.61(19)
O3 C6 C5 117.79(17)
C7 C6 C5 121.59(18)
C6 O3 H6 109.5
C8 C7 C6 119.70(19)
C8 C7 H7 120.1
C6 C7 H7 120.1
C7 C8 C9 120.6(2)
C7 C8 H8 119.7
C9 C8 H8 119.7
C8 C9 C10 119.5(2)
C8 C9 H9 120.3
C10 C9 H9 120.3
C9 C10 C5 121.57(19)
C9 C10 H10 119.2
C5 C10 H10 119.2
O1 C11 C12 108.04(13)
O1 C11 C18 105.21(13)
C12 C11 C18 110.96(13)
O1 C11 C4 101.71(12)
C12 C11 C4 114.55(13)
C18 C11 C4 115.23(14)
C13 C12 C17 117.58(17)
C13 C12 C11 122.59(16)
C17 C12 C11 119.80(16)
C12 C13 C14 121.13(18)
C12 C13 H11 119.4
C14 C13 H11 119.4
C15 C14 C13 118.51(19)
C15 C14 H12 120.7
C13 C14 H12 120.7
C14 C15 C16 122.9(2)
C14 C15 F1 118.8(2)
C16 C15 F1 118.3(2)
C15 C16 C17 118.28(19)
C15 C16 H13 120.9
C17 C16 H13 120.9
C16 C17 C12 121.58(17)
C16 C17 H14 119.2
C12 C17 H14 119.2
C23 C18 C19 118.58(17)
C23 C18 C11 122.72(17)
C19 C18 C11 118.62(17)
C20 C19 C18 119.98(18)
C20 C19 H15 120.0
C18 C19 H15 120.0
C21 C20 C19 119.5(2)
C21 C20 H16 120.3
C19 C20 H16 120.3
C20 C21 C22 122.5(2)
C20 C21 F2 119.0(2)
C22 C21 F2 118.6(2)
C21 C22 C23 118.97(19)
C21 C22 H17 120.5
C23 C22 H17 120.5
C18 C23 C22 120.54(18)
C18 C23 H18 119.7
C22 C23 H18 119.7

loop_
_geom_bond_atom_site_label_1
_geom_bond_atom_site_label_2
_geom_bond_distance
O1 C1 1.3418(18)
O1 C11 1.4737(16)
C1 O2 1.2143(17)
C1 C2 1.489(2)
C2 C3 1.525(2)
C2 C4 1.530(2)
C2 H1 0.9800
C3 H2 0.9600
C3 H3 0.9600
C3 H4 0.9600
C4 C5 1.520(2)
C4 C11 1.575(2)
C4 H5 0.9800
C5 C10 1.387(2)
C5 C6 1.398(2)
C6 O3 1.3621(18)
C6 C7 1.374(2)
O3 H6 0.8200
C7 C8 1.367(2)
C7 H7 0.9300
C8 C9 1.371(2)
C8 H8 0.9300
C9 C10 1.384(2)
C9 H9 0.9300
C10 H10 0.9300
C11 C12 1.511(2)
C11 C18 1.528(2)
C12 C13 1.380(2)
C12 C17 1.3872(19)
C13 C14 1.394(2)
C13 H11 0.9300
C14 C15 1.346(2)
C14 H12 0.9300
C15 C16 1.357(2)
C15 F1 1.361(2)
C16 C17 1.380(2)
C16 H13 0.9300
C17 H14 0.9300
C18 C23 1.368(2)
C18 C19 1.394(2)
C19 C20 1.374(2)
C19 H15 0.9300
C20 C21 1.338(2)
C20 H16 0.9300
C21 C22 1.346(2)
C21 F2 1.370(2)
C22 C23 1.381(2)
C22 H17 0.9300
C23 H18 0.9300

loop_
_geom_torsion_atom_site_label_1
_geom_torsion_atom_site_label_2
_geom_torsion_atom_site_label_3
_geom_torsion_atom_site_label_4
_geom_torsion
C11 O1 C1 O2 178.73(14)
C11 O1 C1 C2 -1.20(19)
O2 C1 C2 C3 -30.9(3)
O1 C1 C2 C3 149.01(14)
O2 C1 C2 C4 -157.14(18)
O1 C1 C2 C4 22.79(18)
C1 C2 C4 C5 -162.29(14)
C3 C2 C4 C5 73.2(2)
C1 C2 C4 C11 -33.08(16)
C3 C2 C4 C11 -157.61(14)
C2 C4 C5 C10 50.1(2)
C11 C4 C5 C10 -69.7(2)
C2 C4 C5 C6 -127.69(16)
C11 C4 C5 C6 112.51(17)
C10 C5 C6 O3 -176.71(14)
C4 C5 C6 O3 1.2(2)
C10 C5 C6 C7 4.2(2)
C4 C5 C6 C7 -177.88(15)
O3 C6 C7 C8 178.07(16)
C5 C6 C7 C8 -2.9(3)
C6 C7 C8 C9 -0.5(3)
C7 C8 C9 C10 2.2(3)
C8 C9 C10 C5 -0.8(3)
C6 C5 C10 C9 -2.4(2)
C4 C5 C10 C9 179.74(15)
C1 O1 C11 C12 100.64(15)
C1 O1 C11 C18 -140.77(13)
C1 O1 C11 C4 -20.27(16)
C5 C4 C11 O1 158.27(14)
C2 C4 C11 O1 32.66(15)
C5 C4 C11 C12 42.0(2)
C2 C4 C11 C12 -83.59(16)
C5 C4 C11 C18 -88.53(19)
C2 C4 C11 C18 145.86(14)
O1 C11 C12 C13 -14.1(2)
C18 C11 C12 C13 -128.99(17)
C4 C11 C12 C13 98.41(18)
O1 C11 C12 C17 168.09(13)
C18 C11 C12 C17 53.23(19)
C4 C11 C12 C17 -79.37(18)
C17 C12 C13 C14 0.6(2)
C11 C12 C13 C14 -177.21(15)
C12 C13 C14 C15 0.8(3)
C13 C14 C15 C16 -1.4(3)
C13 C14 C15 F1 179.11(15)
C14 C15 C16 C17 0.6(3)
F1 C15 C16 C17 -179.92(15)
C15 C16 C17 C12 0.9(3)
C13 C12 C17 C16 -1.5(2)
C11 C12 C17 C16 176.43(15)
O1 C11 C18 C23 142.65(15)
C12 C11 C18 C23 -100.74(18)
C4 C11 C18 C23 31.5(2)
O1 C11 C18 C19 -40.79(19)
C12 C11 C18 C19 75.81(19)
C4 C11 C18 C19 -151.93(15)
C23 C18 C19 C20 -1.0(3)
C11 C18 C19 C20 -177.69(16)
C18 C19 C20 C21 0.6(3)
C19 C20 C21 C22 -0.5(3)
C19 C20 C21 F2 -179.98(17)
C20 C21 C22 C23 0.7(3)
F2 C21 C22 C23 -179.78(15)
C19 C18 C23 C22 1.2(3)
C11 C18 C23 C22 177.80(15)
C21 C22 C23 C18 -1.1(3)
